data_4060471
loop_
_publ_author_name
'Vojtech Jancik'
'Leslie W. Pineda'
'A. Claudia St\"uckl'
'Herbert W. Roesky'
'Regine Herbst-Irmer'

_journal_name_full Organometallics
_journal_paper_doi 10.1021/om049400b
_journal_year 2005
_chemical_formula_moiety 'C34 H55 B N2 Ti'
_chemical_formula_sum 'C34 H55 B N2 Ti'
_chemical_formula_weight 550.51
_space_group_IT_number 2
_space_group_name_Hall '-P 1'
_space_group_name_H-M_alt 'P -1'
_symmetry_cell_setting triclinic
_symmetry_space_group_name_Hall '-P 1'
_symmetry_space_group_name_H-M 'P -1'
_cell_angle_alpha 76.6260(10)
_cell_angle_beta 89.1540(10)
_cell_angle_gamma 78.3890(10)
_cell_formula_units_Z 2
_cell_length_a 9.0020(3)
_cell_length_b 11.0365(4)
_cell_length_c 17.3981(6)
_cell_measurement_temperature 129(2)
_cell_volume 1646.31(10)
_diffrn_ambient_temperature 129(2)
_exptl_crystal_density_diffrn 1.111
_cod_database_code 4060471

loop_
_symmetry_equiv_pos_as_xyz
'x, y, z'
'-x, -y, -z'

loop_
_atom_site_label
_atom_site_type_symbol
_atom_site_fract_x
_atom_site_fract_y
_atom_site_fract_z
_atom_site_U_iso_or_equiv
_atom_site_adp_type
_atom_site_occupancy
_atom_site_symmetry_multiplicity
_atom_site_calc_flag
_atom_site_refinement_flags
_atom_site_disorder_assembly
_atom_site_disorder_group
Ti1 Ti 0.89888(3) 0.85067(2) 0.204155(15) 0.01449(7) Uani 1 1 d . . .
C2 C 1.13447(15) 0.86241(13) 0.23462(8) 0.0168(3) Uani 1 1 d . . .
C3 C 1.15540(16) 0.91503(13) 0.15471(9) 0.0190(3) Uani 1 1 d . . .
C4 C 1.12726(17) 0.86079(14) 0.09110(9) 0.0206(3) Uani 1 1 d . . .
C5 C 1.06651(16) 0.75378(14) 0.09000(8) 0.0187(3) Uani 1 1 d . . .
N6 N 0.97781(13) 0.70918(11) 0.14819(7) 0.0162(2) Uani 1 1 d . . .
C7 C 1.20729(16) 0.88605(13) 0.30762(9) 0.0185(3) Uani 1 1 d . . .
C8 C 1.14919(18) 0.80816(15) 0.38204(9) 0.0218(3) Uani 1 1 d . . .
C9 C 1.17360(19) 1.02605(15) 0.31279(10) 0.0237(3) Uani 1 1 d . . .
C10 C 1.37960(17) 0.83758(17) 0.30676(11) 0.0257(3) Uani 1 1 d . . .
C11 C 1.2085(2) 1.03995(16) 0.12908(10) 0.0267(3) Uani 1 1 d . . .
C12 C 1.0989(2) 0.69219(17) 0.02152(10) 0.0277(3) Uani 1 1 d . . .
C13 C 0.94534(16) 0.58484(13) 0.15592(8) 0.0166(3) Uani 1 1 d . . .
C14 C 0.80473(16) 0.57188(14) 0.12831(9) 0.0197(3) Uani 1 1 d . . .
C15 C 0.77417(18) 0.45005(15) 0.14221(10) 0.0247(3) Uani 1 1 d . . .
C16 C 0.87800(19) 0.34490(15) 0.18178(10) 0.0264(3) Uani 1 1 d . . .
C17 C 1.01807(18) 0.35920(14) 0.20634(10) 0.0248(3) Uani 1 1 d . . .
C18 C 1.05534(16) 0.47848(13) 0.19344(8) 0.0191(3) Uani 1 1 d . . .
C19 C 1.20858(17) 0.49196(14) 0.22283(9) 0.0214(3) Uani 1 1 d . . .
C20 C 1.3407(2) 0.3911(2) 0.20636(13) 0.0362(4) Uani 1 1 d . . .
C21 C 1.2055(2) 0.48883(19) 0.31075(10) 0.0304(4) Uani 1 1 d . . .
C22 C 0.68994(18) 0.68568(15) 0.08289(10) 0.0254(3) Uani 1 1 d . . .
C23 C 0.5504(2) 0.7148(2) 0.13107(15) 0.0412(5) Uani 1 1 d . . .
C24 C 0.6479(3) 0.6671(2) 0.00187(13) 0.0419(5) Uani 1 1 d . . .
N25 N 0.83013(12) 0.78845(11) 0.29398(7) 0.0155(2) Uani 1 1 d . . .
C26 C 0.76138(14) 0.76730(13) 0.36671(8) 0.0151(3) Uani 1 1 d . . .
C27 C 0.73445(15) 0.64502(13) 0.40324(8) 0.0177(3) Uani 1 1 d . . .
C28 C 0.66045(17) 0.62927(15) 0.47465(9) 0.0230(3) Uani 1 1 d . . .
C29 C 0.61449(18) 0.72986(16) 0.51087(9) 0.0245(3) Uani 1 1 d . . .
C30 C 0.64537(17) 0.84784(15) 0.47648(9) 0.0219(3) Uani 1 1 d . . .
C31 C 0.71757(15) 0.86982(13) 0.40486(8) 0.0174(3) Uani 1 1 d . . .
C32 C 0.74402(16) 1.00208(13) 0.36756(9) 0.0189(3) Uani 1 1 d . . .
C33 C 0.60197(18) 1.08689(15) 0.32209(10) 0.0244(3) Uani 1 1 d . . .
C34 C 0.7978(2) 1.06688(18) 0.42778(11) 0.0297(4) Uani 1 1 d . . .
C35 C 0.78497(17) 0.53186(14) 0.36678(9) 0.0196(3) Uani 1 1 d . . .
C36 C 0.6492(2) 0.48379(18) 0.34234(12) 0.0306(4) Uani 1 1 d . . .
C37 C 0.8921(2) 0.42327(16) 0.42329(11) 0.0281(3) Uani 1 1 d . . .
B38 B 0.7459(2) 1.02848(18) 0.13262(11) 0.0249(4) Uani 1 1 d . . .
H39 H 1.1219(19) 0.7765(17) 0.2448(10) 0.028(5) Uiso 1 1 d . . .
H40 H 1.1526(19) 0.9013(16) 0.0435(10) 0.021(4) Uiso 1 1 d . . .
H41 H 1.170(2) 0.7169(18) 0.3820(11) 0.033(5) Uiso 1 1 d . . .
H42 H 1.203(2) 0.8146(17) 0.4287(11) 0.031(5) Uiso 1 1 d . . .
H43 H 1.041(2) 0.8379(18) 0.3891(11) 0.033(5) Uiso 1 1 d . . .
H44 H 1.197(2) 1.0314(17) 0.3666(12) 0.032(5) Uiso 1 1 d . . .
H45 H 1.066(2) 1.0612(17) 0.3060(11) 0.033(5) Uiso 1 1 d . . .
H46 H 1.2295(19) 1.0801(16) 0.2739(10) 0.022(4) Uiso 1 1 d . . .
H47 H 1.426(2) 0.8500(19) 0.3545(12) 0.040(5) Uiso 1 1 d . . .
H48 H 1.426(2) 0.8823(17) 0.2593(11) 0.031(5) Uiso 1 1 d . . .
H49 H 1.401(2) 0.7455(19) 0.3078(11) 0.032(5) Uiso 1 1 d . . .
H50 H 1.313(2) 1.0357(19) 0.1544(12) 0.045(6) Uiso 1 1 d . . .
H51 H 1.135(2) 1.107(2) 0.1435(12) 0.042(6) Uiso 1 1 d . . .
H52 H 1.216(2) 1.0610(19) 0.0731(12) 0.038(5) Uiso 1 1 d . . .
H53 H 1.145(2) 0.743(2) -0.0183(13) 0.048(6) Uiso 1 1 d . . .
H54 H 1.164(2) 0.610(2) 0.0376(12) 0.043(6) Uiso 1 1 d . . .
H55 H 1.010(2) 0.6773(19) 0.0007(12) 0.039(5) Uiso 1 1 d . . .
H56 H 0.680(2) 0.4395(18) 0.1236(11) 0.033(5) Uiso 1 1 d . . .
H57 H 0.8571(19) 0.2667(17) 0.1935(10) 0.026(5) Uiso 1 1 d . . .
H58 H 1.091(2) 0.2841(17) 0.2342(10) 0.028(5) Uiso 1 1 d . . .
H59 H 1.2244(19) 0.5730(17) 0.1954(10) 0.025(4) Uiso 1 1 d . . .
H60 H 1.347(2) 0.391(2) 0.1524(14) 0.045(6) Uiso 1 1 d . . .
H61 H 1.436(2) 0.4089(19) 0.2204(12) 0.038(5) Uiso 1 1 d . . .
H62 H 1.335(2) 0.306(2) 0.2362(12) 0.041(6) Uiso 1 1 d . . .
H63 H 1.119(2) 0.554(2) 0.3236(12) 0.045(6) Uiso 1 1 d . . .
H64 H 1.303(2) 0.5068(18) 0.3296(11) 0.037(5) Uiso 1 1 d . . .
H65 H 1.1924(19) 0.4096(17) 0.3402(10) 0.023(4) Uiso 1 1 d . . .
H66 H 0.7364(19) 0.7606(17) 0.0722(10) 0.026(5) Uiso 1 1 d . . .
H67 H 0.576(2) 0.7243(19) 0.1831(14) 0.045(6) Uiso 1 1 d . . .
H68 H 0.496(2) 0.640(2) 0.1417(12) 0.046(6) Uiso 1 1 d . . .
H69 H 0.475(3) 0.786(2) 0.1023(13) 0.055(7) Uiso 1 1 d . . .
H70 H 0.740(3) 0.645(3) -0.0320(16) 0.078(8) Uiso 1 1 d . . .
H71 H 0.573(2) 0.747(2) -0.0276(13) 0.049(6) Uiso 1 1 d . . .
H72 H 0.591(2) 0.605(2) 0.0119(12) 0.043(6) Uiso 1 1 d . . .
H73 H 0.6382(19) 0.5484(17) 0.4985(10) 0.025(4) Uiso 1 1 d . . .
H74 H 0.568(2) 0.7209(17) 0.5587(11) 0.028(5) Uiso 1 1 d . . .
H75 H 0.6120(19) 0.9161(17) 0.5033(10) 0.025(4) Uiso 1 1 d . . .
H76 H 0.8223(17) 0.9957(14) 0.3291(9) 0.013(4) Uiso 1 1 d . . .
H77 H 0.573(2) 1.0469(18) 0.2806(12) 0.036(5) Uiso 1 1 d . . .
H78 H 0.624(2) 1.1695(18) 0.2968(11) 0.029(5) Uiso 1 1 d . . .
H79 H 0.520(2) 1.0992(17) 0.3606(11) 0.032(5) Uiso 1 1 d . . .
H80 H 0.717(2) 1.0896(17) 0.4621(11) 0.029(5) Uiso 1 1 d . . .
H81 H 0.885(2) 1.0111(17) 0.4612(11) 0.028(5) Uiso 1 1 d . . .
H82 H 0.826(2) 1.1417(19) 0.4005(12) 0.036(5) Uiso 1 1 d . . .
H83 H 0.8376(17) 0.5548(14) 0.3193(9) 0.010(4) Uiso 1 1 d . . .
H84 H 0.583(2) 0.5536(19) 0.3015(12) 0.039(5) Uiso 1 1 d . . .
H85 H 0.682(2) 0.4088(18) 0.3200(11) 0.032(5) Uiso 1 1 d . . .
H86 H 0.593(2) 0.4531(19) 0.3903(13) 0.044(6) Uiso 1 1 d . . .
H87 H 0.932(2) 0.3516(18) 0.3960(11) 0.035(5) Uiso 1 1 d . . .
H88 H 0.974(2) 0.4493(17) 0.4412(11) 0.031(5) Uiso 1 1 d . . .
H89 H 0.838(2) 0.3888(18) 0.4685(12) 0.036(5) Uiso 1 1 d . . .
H90 H 0.815(2) 0.9851(19) 0.0891(12) 0.045(6) Uiso 1 1 d . . .
H91 H 0.827(2) 1.0361(18) 0.1797(11) 0.038(5) Uiso 1 1 d . . .
H92 H 0.698(2) 0.9476(19) 0.1704(12) 0.042(6) Uiso 1 1 d . . .
H93 H 0.661(2) 1.1115(18) 0.1105(11) 0.038(5) Uiso 1 1 d . . .

loop_
_atom_site_aniso_label
_atom_site_aniso_U_11
_atom_site_aniso_U_22
_atom_site_aniso_U_33
_atom_site_aniso_U_23
_atom_site_aniso_U_13
_atom_site_aniso_U_12
Ti1 0.01568(12) 0.01273(12) 0.01472(12) -0.00300(9) 0.00038(9) -0.00229(9)
C2 0.0161(6) 0.0141(6) 0.0205(7) -0.0040(5) 0.0006(5) -0.0043(5)
C3 0.0154(6) 0.0168(7) 0.0235(7) -0.0028(6) 0.0022(5) -0.0025(5)
C4 0.0221(7) 0.0201(7) 0.0175(7) -0.0012(6) 0.0041(6) -0.0033(6)
C5 0.0193(7) 0.0191(7) 0.0151(6) -0.0025(5) -0.0009(5) 0.0006(5)
N6 0.0177(5) 0.0143(5) 0.0157(5) -0.0031(4) -0.0011(4) -0.0013(4)
C7 0.0168(6) 0.0167(7) 0.0221(7) -0.0043(5) -0.0028(5) -0.0036(5)
C8 0.0258(8) 0.0212(7) 0.0194(7) -0.0053(6) -0.0035(6) -0.0060(6)
C9 0.0249(8) 0.0181(7) 0.0299(8) -0.0079(6) 0.0002(6) -0.0055(6)
C10 0.0180(7) 0.0270(8) 0.0327(9) -0.0092(7) -0.0029(6) -0.0029(6)
C11 0.0335(9) 0.0204(8) 0.0266(8) -0.0020(6) 0.0045(7) -0.0105(7)
C12 0.0368(9) 0.0289(9) 0.0194(8) -0.0094(7) 0.0064(7) -0.0076(8)
C13 0.0211(7) 0.0144(6) 0.0147(6) -0.0054(5) 0.0009(5) -0.0022(5)
C14 0.0212(7) 0.0204(7) 0.0191(7) -0.0097(6) 0.0000(5) -0.0023(6)
C15 0.0248(8) 0.0270(8) 0.0272(8) -0.0137(7) 0.0005(6) -0.0082(6)
C16 0.0338(9) 0.0178(7) 0.0307(8) -0.0091(6) 0.0020(7) -0.0085(6)
C17 0.0299(8) 0.0158(7) 0.0278(8) -0.0058(6) -0.0019(6) -0.0016(6)
C18 0.0222(7) 0.0168(7) 0.0178(7) -0.0049(5) -0.0002(5) -0.0019(5)
C19 0.0210(7) 0.0170(7) 0.0243(7) -0.0032(6) -0.0034(6) -0.0006(6)
C20 0.0253(9) 0.0365(10) 0.0475(12) -0.0199(9) -0.0053(8) 0.0038(8)
C21 0.0280(9) 0.0367(10) 0.0280(9) -0.0077(8) -0.0051(7) -0.0099(7)
C22 0.0227(7) 0.0227(8) 0.0302(8) -0.0080(6) -0.0071(6) -0.0007(6)
C23 0.0252(9) 0.0356(11) 0.0580(14) -0.0103(10) 0.0045(9) 0.0038(8)
C24 0.0483(12) 0.0376(11) 0.0372(11) -0.0092(9) -0.0224(9) -0.0005(9)
N25 0.0161(5) 0.0142(5) 0.0169(6) -0.0048(4) -0.0007(4) -0.0036(4)
C26 0.0128(6) 0.0178(6) 0.0147(6) -0.0039(5) -0.0010(5) -0.0030(5)
C27 0.0173(6) 0.0177(7) 0.0175(7) -0.0029(5) 0.0003(5) -0.0039(5)
C28 0.0243(7) 0.0213(7) 0.0215(7) -0.0006(6) 0.0039(6) -0.0055(6)
C29 0.0254(8) 0.0288(8) 0.0175(7) -0.0042(6) 0.0064(6) -0.0028(6)
C30 0.0216(7) 0.0239(7) 0.0205(7) -0.0089(6) 0.0021(6) -0.0013(6)
C31 0.0159(6) 0.0188(7) 0.0181(7) -0.0060(5) -0.0011(5) -0.0026(5)
C32 0.0195(7) 0.0172(7) 0.0222(7) -0.0083(6) 0.0020(6) -0.0050(5)
C33 0.0241(8) 0.0184(7) 0.0291(8) -0.0046(6) 0.0006(6) -0.0018(6)
C34 0.0309(9) 0.0291(9) 0.0353(9) -0.0172(8) -0.0002(8) -0.0093(7)
C35 0.0234(7) 0.0160(7) 0.0202(7) -0.0041(5) 0.0034(6) -0.0059(6)
C36 0.0318(9) 0.0303(9) 0.0353(10) -0.0144(8) 0.0022(8) -0.0116(7)
C37 0.0326(9) 0.0211(8) 0.0274(8) -0.0032(7) 0.0013(7) -0.0007(7)
B38 0.0264(9) 0.0206(8) 0.0227(8) -0.0001(7) 0.0000(7) 0.0013(7)

loop_
_geom_bond_atom_site_label_1
_geom_bond_atom_site_label_2
_geom_bond_distance
_geom_bond_site_symmetry_2
_geom_bond_publ_flag
Ti1 N25 1.7155(12) . ?
Ti1 N6 2.0317(12) . ?
Ti1 C2 2.2296(14) . ?
Ti1 B38 2.2649(18) . ?
Ti1 C3 2.6260(14) . ?
Ti1 H39 2.076(17) . ?
Ti1 H90 2.23(2) . ?
Ti1 H91 1.964(19) . ?
Ti1 H92 1.927(19) . ?
C2 C3 1.403(2) . ?
C2 C7 1.5354(19) . ?
C2 H39 0.953(18) . ?
C3 C4 1.422(2) . ?
C3 C11 1.517(2) . ?
C4 C5 1.402(2) . ?
C4 H40 0.895(18) . ?
C5 N6 1.3448(18) . ?
C5 C12 1.500(2) . ?
N6 C13 1.4359(18) . ?
C7 C8 1.528(2) . ?
C7 C10 1.537(2) . ?
C7 C9 1.537(2) . ?
C8 H41 0.987(19) . ?
C8 H42 0.973(19) . ?
C8 H43 0.977(19) . ?
C9 H44 0.980(19) . ?
C9 H45 0.970(19) . ?
C9 H46 0.995(17) . ?
C10 H47 0.99(2) . ?
C10 H48 0.993(19) . ?
C10 H49 0.992(19) . ?
C11 H50 1.03(2) . ?
C11 H51 0.96(2) . ?
C11 H52 0.95(2) . ?
C12 H53 0.93(2) . ?
C12 H54 0.95(2) . ?
C12 H55 0.94(2) . ?
C13 C14 1.4057(19) . ?
C13 C18 1.4076(19) . ?
C14 C15 1.392(2) . ?
C14 C22 1.521(2) . ?
C15 C16 1.381(2) . ?
C15 H56 0.948(19) . ?
C16 C17 1.387(2) . ?
C16 H57 0.898(18) . ?
C17 C18 1.391(2) . ?
C17 H58 0.977(18) . ?
C18 C19 1.525(2) . ?
C19 C21 1.522(2) . ?
C19 C20 1.530(2) . ?
C19 H59 0.948(18) . ?
C20 H60 0.94(2) . ?
C20 H61 0.96(2) . ?
C20 H62 0.98(2) . ?
C21 H63 1.01(2) . ?
C21 H64 1.01(2) . ?
C21 H65 0.934(18) . ?
C22 C23 1.522(3) . ?
C22 C24 1.534(2) . ?
C22 H66 0.979(18) . ?
C23 H67 0.97(2) . ?
C23 H68 1.02(2) . ?
C23 H69 0.97(2) . ?
C24 H70 1.03(3) . ?
C24 H71 1.02(2) . ?
C24 H72 0.93(2) . ?
N25 C26 1.3918(17) . ?
C26 C27 1.4193(19) . ?
C26 C31 1.4270(19) . ?
C27 C28 1.393(2) . ?
C27 C35 1.516(2) . ?
C28 C29 1.390(2) . ?
C28 H73 0.952(18) . ?
C29 C30 1.382(2) . ?
C29 H74 0.921(18) . ?
C30 C31 1.391(2) . ?
C30 H75 0.971(18) . ?
C31 C32 1.518(2) . ?
C32 C33 1.531(2) . ?
C32 C34 1.531(2) . ?
C32 H76 0.969(16) . ?
C33 H77 0.99(2) . ?
C33 H78 0.974(19) . ?
C33 H79 1.001(19) . ?
C34 H80 0.965(19) . ?
C34 H81 0.991(19) . ?
C34 H82 0.93(2) . ?
C35 C36 1.529(2) . ?
C35 C37 1.533(2) . ?
C35 H83 0.955(15) . ?
C36 H84 1.01(2) . ?
C36 H85 0.984(19) . ?
C36 H86 0.99(2) . ?
C37 H87 1.02(2) . ?
C37 H88 0.925(19) . ?
C37 H89 0.96(2) . ?
B38 H90 1.11(2) . ?
B38 H91 1.135(19) . ?
B38 H92 1.13(2) . ?
B38 H93 1.067(19) . ?
